data_2241958
loop_
_publ_author_name
'Kessler, Monty'
'Godemann, Christian'
'Spannenberg, Anke'
'Beweries, Torsten'

_publ_section_title
;
 Crystal structures of two <i>ansa</i>-titanocene
 trifluoromethanesulfonate complexes bearing the Me~2~Si(C~5~Me~4~)~2~
 ligand
;
_journal_issue 12
_journal_name_full 'Acta Crystallographica Section E'
_journal_page_first 1833
_journal_page_last 1835
_journal_paper_doi 10.1107/S2056989016018363
_journal_volume 72
_journal_year 2016
_chemical_formula_iupac '[Ti (C F3 O3 S) (C20 H30 Si)], C7 H8'
_chemical_formula_moiety 'C21 H30 F3 O3 S Si Ti, C7 H8'
_chemical_formula_sum 'C28 H38 F3 O3 S Si Ti'
_chemical_formula_weight 587.63
_chemical_name_systematic
;[Dimethylbis(\h^5^-tetramethylcyclopentadienyl)silane](trifluoromethanesulfonato-\k^2^<i>O</i>,<i>O</i>')titanium(III)
toluene monosolvate
;
_space_group_crystal_system triclinic
_space_group_IT_number 2
_space_group_name_Hall '-P 1'
_space_group_name_H-M_alt 'P -1'
_symmetry_space_group_name_Hall '-P 1'
_symmetry_space_group_name_H-M 'P -1'
_atom_sites_solution_hydrogens geom
_audit_creation_method SHELXL-2014/7
_cell_angle_alpha 66.7950(10)
_cell_angle_beta 85.5010(10)
_cell_angle_gamma 86.3670(10)
_cell_formula_units_Z 2
_cell_length_a 8.9431(2)
_cell_length_b 12.3682(3)
_cell_length_c 13.8860(3)
_cell_measurement_reflns_used 9883
_cell_measurement_temperature 150(2)
_cell_measurement_theta_max 28.78
_cell_measurement_theta_min 2.29
_cell_volume 1406.44(6)
_computing_cell_refinement
;
SAINT (Bruker, 2013)
;
_computing_data_collection
;
APEX2 (Bruker, 2014)
;
_computing_data_reduction
;
SAINT (Bruker, 2013)
;
_computing_molecular_graphics
;
XP in SHELXTL (Sheldrick, 2008)
;
_computing_publication_material
;
publCIF (Westrip, 2010) and PLATON (Spek, 2009)
;
_computing_structure_refinement
;
SHELXL2014 (Sheldrick, 2015)
;
_computing_structure_solution
;
SHELXS97 (Sheldrick, 2008)
;
_diffrn_ambient_temperature 150(2)
_diffrn_measured_fraction_theta_full 0.999
_diffrn_measured_fraction_theta_max 0.999
_diffrn_measurement_device_type 'Bruker APEXII CCD'
_diffrn_measurement_method '\f and \w scans'
_diffrn_radiation_monochromator 'curved graphite'
_diffrn_radiation_source 'fine-focus sealed tube'
_diffrn_radiation_type MoK\a
_diffrn_radiation_wavelength 0.71073
_diffrn_reflns_av_R_equivalents 0.0223
_diffrn_reflns_limit_h_max 11
_diffrn_reflns_limit_h_min -11
_diffrn_reflns_limit_k_max 16
_diffrn_reflns_limit_k_min -16
_diffrn_reflns_limit_l_max 18
_diffrn_reflns_limit_l_min -17
_diffrn_reflns_number 45127
_diffrn_reflns_theta_full 25.242
_diffrn_reflns_theta_max 27.999
_diffrn_reflns_theta_min 1.793
_exptl_absorpt_coefficient_mu 0.469
_exptl_absorpt_correction_T_max 0.86
_exptl_absorpt_correction_T_min 0.79
_exptl_absorpt_correction_type multi-scan
_exptl_absorpt_process_details
;
(SADABS; Bruker, 2014)
;
_exptl_crystal_colour green
_exptl_crystal_density_diffrn 1.388
_exptl_crystal_description prism
_exptl_crystal_F_000 618
_exptl_crystal_size_max 0.516
_exptl_crystal_size_mid 0.321
_exptl_crystal_size_min 0.318
_refine_diff_density_max 0.533
_refine_diff_density_min -0.442
_refine_ls_extinction_method none
_refine_ls_goodness_of_fit_ref 1.042
_refine_ls_hydrogen_treatment constr
_refine_ls_matrix_type full
_refine_ls_number_parameters 345
_refine_ls_number_reflns 6782
_refine_ls_number_restraints 0
_refine_ls_restrained_S_all 1.042
_refine_ls_R_factor_all 0.0336
_refine_ls_R_factor_gt 0.0303
_refine_ls_shift/su_max 0.001
_refine_ls_shift/su_mean 0.000
_refine_ls_structure_factor_coef Fsqd
_refine_ls_weighting_details 'w=1/[\s^2^(Fo^2^)+(0.0418P)^2^+0.8210P] where P=(Fo^2^+2Fc^2^)/3'
_refine_ls_weighting_scheme calc
_refine_ls_wR_factor_gt 0.0806
_refine_ls_wR_factor_ref 0.0836
_reflns_number_gt 6191
_reflns_number_total 6782
_reflns_threshold_expression 'I > 2\s(I)'
_cod_data_source_file rz5199sup1.cif
_cod_data_source_block 1
_cod_database_code 2241958
_shelx_space_group_comment
;
The symmetry employed for this shelxl refinement is uniquely defined
by the following loop, which should always be used as a source of
symmetry information in preference to the above space-group names.
They are only intended as comments.
;

loop_
_space_group_symop_operation_xyz
'x, y, z'
'-x, -y, -z'

loop_
_atom_site_type_symbol
_atom_site_label
_atom_site_fract_x
_atom_site_fract_y
_atom_site_fract_z
_atom_site_U_iso_or_equiv
_atom_site_adp_type
_atom_site_calc_flag
_atom_site_occupancy
C C1 0.58968(16) 0.74786(14) 0.53570(12) 0.0259(3) Uani d 1
C C2 1.23125(13) 0.84024(11) 0.28241(10) 0.0159(2) Uani d 1
C C3 1.20796(14) 0.71780(11) 0.34743(10) 0.0172(2) Uani d 1
C C4 1.17246(14) 0.70731(11) 0.45198(10) 0.0171(2) Uani d 1
C C5 1.16963(14) 0.82084(11) 0.45390(10) 0.0164(2) Uani d 1
C C6 1.20392(13) 0.90340(11) 0.35053(10) 0.0162(2) Uani d 1
C C7 1.24135(17) 0.61244(12) 0.31968(12) 0.0242(3) Uani d 1
H H7A 1.3388 0.5763 0.3454 0.036 Uiso calc 1
H H7B 1.2442 0.6373 0.2433 0.036 Uiso calc 1
H H7C 1.1629 0.5551 0.3523 0.036 Uiso calc 1
C C8 1.15648(16) 0.59327(12) 0.54552(11) 0.0231(3) Uani d 1
H H8A 1.2562 0.5580 0.5662 0.035 Uiso calc 1
H H8B 1.0995 0.5393 0.5276 0.035 Uiso calc 1
H H8C 1.1033 0.6080 0.6039 0.035 Uiso calc 1
C C9 1.15069(15) 0.84959(13) 0.54951(11) 0.0215(3) Uani d 1
H H9A 1.0986 0.7860 0.6066 0.032 Uiso calc 1
H H9B 1.0915 0.9234 0.5334 0.032 Uiso calc 1
H H9C 1.2495 0.8581 0.5711 0.032 Uiso calc 1
C C10 1.23222(16) 1.03016(12) 0.32731(11) 0.0211(3) Uani d 1
H H10A 1.1439 1.0660 0.3511 0.032 Uiso calc 1
H H10B 1.2518 1.0727 0.2516 0.032 Uiso calc 1
H H10C 1.3194 1.0344 0.3641 0.032 Uiso calc 1
C C11 1.00179(14) 0.90793(11) 0.15095(10) 0.0174(2) Uani d 1
C C12 0.91352(14) 0.80494(12) 0.18039(10) 0.0185(2) Uani d 1
C C13 0.77183(14) 0.82711(12) 0.22438(10) 0.0198(3) Uani d 1
C C14 0.77051(15) 0.94074(12) 0.22560(10) 0.0200(3) Uani d 1
C C15 0.91203(15) 0.99051(12) 0.18264(10) 0.0191(3) Uani d 1
C C16 0.94484(17) 0.69740(13) 0.15552(12) 0.0260(3) Uani d 1
H H16A 0.9254 0.6266 0.2190 0.039 Uiso calc 1
H H16B 1.0500 0.6954 0.1303 0.039 Uiso calc 1
H H16C 0.8794 0.7002 0.1011 0.039 Uiso calc 1
C C17 0.64426(16) 0.74435(14) 0.25364(12) 0.0274(3) Uani d 1
H H17A 0.5524 0.7836 0.2691 0.041 Uiso calc 1
H H17B 0.6680 0.6740 0.3158 0.041 Uiso calc 1
H H17C 0.6293 0.7216 0.1951 0.041 Uiso calc 1
C C18 0.64100(16) 1.00534(14) 0.25750(12) 0.0277(3) Uani d 1
H H18A 0.5506 0.9593 0.2721 0.042 Uiso calc 1
H H18B 0.6239 1.0822 0.2005 0.042 Uiso calc 1
H H18C 0.6640 1.0167 0.3207 0.042 Uiso calc 1
C C19 0.94394(17) 1.11605(13) 0.16261(12) 0.0269(3) Uani d 1
H H19A 0.8761 1.1695 0.1112 0.040 Uiso calc 1
H H19B 1.0481 1.1321 0.1353 0.040 Uiso calc 1
H H19C 0.9283 1.1281 0.2284 0.040 Uiso calc 1
C C20 1.30357(16) 0.81839(14) 0.06447(12) 0.0259(3) Uani d 1
H H20A 1.2869 0.8588 -0.0105 0.039 Uiso calc 1
H H20B 1.2602 0.7404 0.0914 0.039 Uiso calc 1
H H20C 1.4116 0.8097 0.0745 0.039 Uiso calc 1
C C21 1.29702(17) 1.05308(14) 0.06461(12) 0.0273(3) Uani d 1
H H21A 1.4057 1.0453 0.0719 0.041 Uiso calc 1
H H21B 1.2533 1.1091 0.0938 0.041 Uiso calc 1
H H21C 1.2767 1.0816 -0.0099 0.041 Uiso calc 1
C C22 0.2846(2) 0.51076(15) 0.92610(13) 0.0324(3) Uani d 1
C C23 0.3928(2) 0.42008(15) 0.95117(13) 0.0322(3) Uani d 1
H H23 0.4577 0.4115 0.8969 0.039 Uiso calc 1
C C24 0.4076(2) 0.34204(15) 1.05370(14) 0.0356(4) Uani d 1
H H24 0.4823 0.2804 1.0694 0.043 Uiso calc 1
C C25 0.3142(2) 0.35320(16) 1.13357(14) 0.0391(4) Uani d 1
H H25 0.3242 0.2994 1.2041 0.047 Uiso calc 1
C C26 0.2062(2) 0.44329(17) 1.10995(15) 0.0423(4) Uani d 1
H H26 0.1418 0.4516 1.1645 0.051 Uiso calc 1
C C27 0.1913(2) 0.52142(16) 1.00728(15) 0.0386(4) Uani d 1
H H27 0.1165 0.5830 0.9919 0.046 Uiso calc 1
C C28 0.2695(3) 0.5961(2) 0.81478(16) 0.0527(5) Uani d 1
H H28A 0.1631 0.6168 0.8023 0.079 Uiso calc 1
H H28B 0.3119 0.5599 0.7669 0.079 Uiso calc 1
H H28C 0.3234 0.6673 0.8024 0.079 Uiso calc 1
F F1 0.54313(12) 0.80934(13) 0.59177(11) 0.0573(4) Uani d 1
F F2 0.54471(13) 0.64004(11) 0.58649(13) 0.0646(4) Uani d 1
F F3 0.52543(11) 0.79295(12) 0.44650(8) 0.0506(3) Uani d 1
O O1 0.83465(10) 0.86990(8) 0.45646(7) 0.01930(19) Uani d 1
O O2 0.83824(11) 0.68098(8) 0.45356(8) 0.02005(19) Uani d 1
O O3 0.83893(12) 0.69747(10) 0.62510(8) 0.0284(2) Uani d 1
S S1 0.79568(3) 0.74753(3) 0.51933(2) 0.01848(8) Uani d 1
Si Si1 1.21202(4) 0.90663(3) 0.13687(3) 0.01739(8) Uani d 1
Ti Ti1 0.97754(2) 0.82592(2) 0.33331(2) 0.01345(6) Uani d 1

loop_
_atom_site_aniso_label
_atom_site_aniso_U_11
_atom_site_aniso_U_22
_atom_site_aniso_U_33
_atom_site_aniso_U_12
_atom_site_aniso_U_13
_atom_site_aniso_U_23
C1 0.0178(6) 0.0309(7) 0.0279(7) -0.0036(5) 0.0037(5) -0.0109(6)
C2 0.0109(5) 0.0186(6) 0.0191(6) -0.0004(4) -0.0004(4) -0.0086(5)
C3 0.0128(5) 0.0181(6) 0.0213(6) 0.0010(4) -0.0021(4) -0.0083(5)
C4 0.0129(5) 0.0188(6) 0.0190(6) 0.0012(4) -0.0041(4) -0.0064(5)
C5 0.0115(5) 0.0204(6) 0.0182(6) 0.0014(4) -0.0043(4) -0.0082(5)
C6 0.0116(5) 0.0184(6) 0.0196(6) -0.0004(4) -0.0016(4) -0.0084(5)
C7 0.0260(7) 0.0205(6) 0.0284(7) 0.0028(5) -0.0015(5) -0.0127(6)
C8 0.0238(7) 0.0208(6) 0.0214(6) 0.0008(5) -0.0051(5) -0.0042(5)
C9 0.0197(6) 0.0276(7) 0.0198(6) 0.0002(5) -0.0034(5) -0.0119(5)
C10 0.0212(6) 0.0194(6) 0.0248(7) -0.0034(5) 0.0001(5) -0.0106(5)
C11 0.0166(6) 0.0210(6) 0.0140(6) -0.0002(5) -0.0020(4) -0.0058(5)
C12 0.0160(6) 0.0239(6) 0.0169(6) -0.0013(5) -0.0026(5) -0.0089(5)
C13 0.0143(6) 0.0269(7) 0.0179(6) -0.0007(5) -0.0041(5) -0.0079(5)
C14 0.0152(6) 0.0266(7) 0.0171(6) 0.0044(5) -0.0050(5) -0.0074(5)
C15 0.0175(6) 0.0205(6) 0.0174(6) 0.0023(5) -0.0037(5) -0.0054(5)
C16 0.0229(7) 0.0299(7) 0.0315(8) -0.0034(6) -0.0009(6) -0.0184(6)
C17 0.0171(6) 0.0390(8) 0.0287(7) -0.0074(6) -0.0023(5) -0.0150(6)
C18 0.0196(7) 0.0350(8) 0.0268(7) 0.0094(6) -0.0032(5) -0.0114(6)
C19 0.0275(7) 0.0204(7) 0.0305(8) 0.0026(5) -0.0049(6) -0.0076(6)
C20 0.0199(6) 0.0377(8) 0.0239(7) -0.0002(6) 0.0022(5) -0.0168(6)
C21 0.0260(7) 0.0296(7) 0.0220(7) -0.0081(6) 0.0020(5) -0.0052(6)
C22 0.0400(9) 0.0310(8) 0.0288(8) -0.0074(7) -0.0056(7) -0.0128(6)
C23 0.0372(9) 0.0336(8) 0.0328(8) -0.0071(7) 0.0022(7) -0.0204(7)
C24 0.0422(9) 0.0259(8) 0.0416(9) -0.0009(7) -0.0066(7) -0.0158(7)
C25 0.0545(11) 0.0308(8) 0.0285(8) -0.0090(8) -0.0004(7) -0.0070(7)
C26 0.0463(10) 0.0446(10) 0.0372(9) -0.0063(8) 0.0111(8) -0.0191(8)
C27 0.0362(9) 0.0371(9) 0.0440(10) 0.0015(7) -0.0010(7) -0.0181(8)
C28 0.0716(15) 0.0499(12) 0.0325(10) -0.0025(10) -0.0116(9) -0.0103(9)
F1 0.0236(5) 0.0954(10) 0.0815(9) 0.0014(6) 0.0060(5) -0.0675(8)
F2 0.0267(5) 0.0386(6) 0.1027(11) -0.0119(5) 0.0114(6) -0.0012(7)
F3 0.0183(5) 0.0914(9) 0.0342(6) -0.0009(5) -0.0043(4) -0.0157(6)
O1 0.0173(4) 0.0203(5) 0.0210(5) -0.0008(3) 0.0004(3) -0.0090(4)
O2 0.0180(4) 0.0193(4) 0.0231(5) -0.0024(3) 0.0008(4) -0.0086(4)
O3 0.0253(5) 0.0373(6) 0.0180(5) -0.0005(4) -0.0004(4) -0.0062(4)
S1 0.01491(15) 0.02177(16) 0.01749(15) -0.00141(11) 0.00086(11) -0.00655(12)
Si1 0.01411(16) 0.02167(18) 0.01623(17) -0.00235(13) 0.00148(12) -0.00741(14)
Ti1 0.01059(11) 0.01561(11) 0.01411(11) -0.00023(8) -0.00111(8) -0.00574(8)

loop_
_atom_type_symbol
_atom_type_description
_atom_type_scat_dispersion_real
_atom_type_scat_dispersion_imag
_atom_type_scat_source
C C 0.0033 0.0016 'International Tables Vol C Tables 4.2.6.8 and 6.1.1.4'
H H 0.0000 0.0000 'International Tables Vol C Tables 4.2.6.8 and 6.1.1.4'
O O 0.0106 0.0060 'International Tables Vol C Tables 4.2.6.8 and 6.1.1.4'
F F 0.0171 0.0103 'International Tables Vol C Tables 4.2.6.8 and 6.1.1.4'
Si Si 0.0817 0.0704 'International Tables Vol C Tables 4.2.6.8 and 6.1.1.4'
S S 0.1246 0.1234 'International Tables Vol C Tables 4.2.6.8 and 6.1.1.4'
Ti Ti 0.2776 0.4457 'International Tables Vol C Tables 4.2.6.8 and 6.1.1.4'

loop_
_geom_angle_atom_site_label_1
_geom_angle_atom_site_label_2
_geom_angle_atom_site_label_3
_geom_angle
F3 C1 F2 108.35(14)
F3 C1 F1 108.26(14)
F2 C1 F1 107.77(14)
F3 C1 S1 112.84(10)
F2 C1 S1 109.98(11)
F1 C1 S1 109.49(10)
C3 C2 C6 106.27(11)
C3 C2 Si1 123.84(9)
C6 C2 Si1 124.63(9)
C3 C2 Ti1 73.67(7)
C6 C2 Ti1 73.62(7)
Si1 C2 Ti1 97.66(5)
C4 C3 C2 108.42(11)
C4 C3 C7 122.41(12)
C2 C3 C7 128.27(12)
C4 C3 Ti1 77.39(7)
C2 C3 Ti1 70.42(7)
C7 C3 Ti1 126.85(9)
C5 C4 C3 108.47(11)
C5 C4 C8 126.18(12)
C3 C4 C8 125.07(12)
C5 C4 Ti1 73.29(7)
C3 C4 Ti1 68.63(7)
C8 C4 Ti1 128.48(9)
C4 C5 C6 108.41(11)
C4 C5 C9 126.45(12)
C6 C5 C9 124.83(12)
C4 C5 Ti1 73.51(7)
C6 C5 Ti1 68.69(7)
C9 C5 Ti1 128.51(9)
C5 C6 C2 108.40(11)
C5 C6 C10 122.12(12)
C2 C6 C10 128.60(12)
C5 C6 Ti1 77.28(7)
C2 C6 Ti1 70.44(7)
C10 C6 Ti1 126.89(9)
C3 C7 H7A 109.5
C3 C7 H7B 109.5
H7A C7 H7B 109.5
C3 C7 H7C 109.5
H7A C7 H7C 109.5
H7B C7 H7C 109.5
C4 C8 H8A 109.5
C4 C8 H8B 109.5
H8A C8 H8B 109.5
C4 C8 H8C 109.5
H8A C8 H8C 109.5
H8B C8 H8C 109.5
C5 C9 H9A 109.5
C5 C9 H9B 109.5
H9A C9 H9B 109.5
C5 C9 H9C 109.5
H9A C9 H9C 109.5
H9B C9 H9C 109.5
C6 C10 H10A 109.5
C6 C10 H10B 109.5
H10A C10 H10B 109.5
C6 C10 H10C 109.5
H10A C10 H10C 109.5
H10B C10 H10C 109.5
C15 C11 C12 106.30(11)
C15 C11 Si1 123.57(10)
C12 C11 Si1 124.38(10)
C15 C11 Ti1 73.24(7)
C12 C11 Ti1 73.21(7)
Si1 C11 Ti1 97.49(5)
C13 C12 C11 108.44(12)
C13 C12 C16 121.83(12)
C11 C12 C16 128.97(12)
C13 C12 Ti1 77.23(8)
C11 C12 Ti1 70.91(7)
C16 C12 Ti1 125.89(9)
C14 C13 C12 108.46(12)
C14 C13 C17 127.86(13)
C12 C13 C17 123.44(13)
C14 C13 Ti1 73.56(7)
C12 C13 Ti1 68.59(7)
C17 C13 Ti1 127.84(9)
C13 C14 C15 108.22(12)
C13 C14 C18 127.43(13)
C15 C14 C18 124.17(13)
C13 C14 Ti1 73.23(7)
C15 C14 Ti1 68.44(7)
C18 C14 Ti1 127.63(9)
C14 C15 C11 108.51(12)
C14 C15 C19 122.23(12)
C11 C15 C19 128.71(12)
C14 C15 Ti1 77.36(8)
C11 C15 Ti1 70.92(7)
C19 C15 Ti1 124.61(9)
C12 C16 H16A 109.5
C12 C16 H16B 109.5
H16A C16 H16B 109.5
C12 C16 H16C 109.5
H16A C16 H16C 109.5
H16B C16 H16C 109.5
C13 C17 H17A 109.5
C13 C17 H17B 109.5
H17A C17 H17B 109.5
C13 C17 H17C 109.5
H17A C17 H17C 109.5
H17B C17 H17C 109.5
C14 C18 H18A 109.5
C14 C18 H18B 109.5
H18A C18 H18B 109.5
C14 C18 H18C 109.5
H18A C18 H18C 109.5
H18B C18 H18C 109.5
C15 C19 H19A 109.5
C15 C19 H19B 109.5
H19A C19 H19B 109.5
C15 C19 H19C 109.5
H19A C19 H19C 109.5
H19B C19 H19C 109.5
Si1 C20 H20A 109.5
Si1 C20 H20B 109.5
H20A C20 H20B 109.5
Si1 C20 H20C 109.5
H20A C20 H20C 109.5
H20B C20 H20C 109.5
Si1 C21 H21A 109.5
Si1 C21 H21B 109.5
H21A C21 H21B 109.5
Si1 C21 H21C 109.5
H21A C21 H21C 109.5
H21B C21 H21C 109.5
C23 C22 C27 118.20(16)
C23 C22 C28 121.03(17)
C27 C22 C28 120.76(18)
C24 C23 C22 121.07(16)
C24 C23 H23 119.5
C22 C23 H23 119.5
C25 C24 C23 120.28(17)
C25 C24 H24 119.9
C23 C24 H24 119.9
C24 C25 C26 119.37(17)
C24 C25 H25 120.3
C26 C25 H25 120.3
C25 C26 C27 120.37(17)
C25 C26 H26 119.8
C27 C26 H26 119.8
C26 C27 C22 120.70(17)
C26 C27 H27 119.7
C22 C27 H27 119.7
C22 C28 H28A 109.5
C22 C28 H28B 109.5
H28A C28 H28B 109.5
C22 C28 H28C 109.5
H28A C28 H28C 109.5
H28B C28 H28C 109.5
S1 O1 Ti1 94.46(5)
S1 O2 Ti1 94.46(5)
O3 S1 O1 117.29(6)
O3 S1 O2 117.22(6)
O1 S1 O2 106.45(6)
O3 S1 C1 102.50(7)
O1 S1 C1 106.02(6)
O2 S1 C1 106.19(6)
O3 S1 Ti1 128.92(5)
O1 S1 Ti1 54.02(4)
O2 S1 Ti1 53.99(4)
C1 S1 Ti1 128.58(5)
C21 Si1 C20 101.81(7)
C21 Si1 C11 115.70(7)
C20 Si1 C11 116.30(6)
C21 Si1 C2 115.90(6)
C20 Si1 C2 114.92(6)
C11 Si1 C2 93.08(6)
O2 Ti1 O1 62.37(3)
O2 Ti1 C2 133.35(4)
O1 Ti1 C2 133.20(4)
O2 Ti1 C11 134.36(4)
O1 Ti1 C11 134.60(4)
C2 Ti1 C11 71.76(5)
O2 Ti1 C12 98.83(4)
O1 Ti1 C12 131.35(4)
C2 Ti1 C12 93.25(5)
C11 Ti1 C12 35.88(4)
O2 Ti1 C15 131.78(4)
O1 Ti1 C15 99.17(4)
C2 Ti1 C15 92.69(5)
C11 Ti1 C15 35.85(5)
C12 Ti1 C15 58.64(5)
O2 Ti1 C6 129.96(4)
O1 Ti1 C6 97.72(4)
C2 Ti1 C6 35.93(4)
C11 Ti1 C6 93.23(5)
C12 Ti1 C6 124.59(5)
C15 Ti1 C6 94.66(5)
O2 Ti1 C3 97.92(4)
O1 Ti1 C3 130.01(4)
C2 Ti1 C3 35.91(4)
C11 Ti1 C3 92.98(5)
C12 Ti1 C3 95.03(5)
C15 Ti1 C3 124.00(5)
C6 Ti1 C3 58.57(4)
O2 Ti1 C13 80.42(4)
O1 Ti1 C13 97.20(4)
C2 Ti1 C13 126.42(5)
C11 Ti1 C13 57.90(4)
C12 Ti1 C13 34.18(4)
C15 Ti1 C13 56.83(5)
C6 Ti1 C13 149.62(5)
C3 Ti1 C13 125.98(5)
O2 Ti1 C14 97.62(4)
O1 Ti1 C14 80.36(4)
C2 Ti1 C14 126.03(5)
C11 Ti1 C14 57.89(4)
C12 Ti1 C14 56.82(5)
C15 Ti1 C14 34.20(4)
C6 Ti1 C14 125.37(5)
C3 Ti1 C14 149.63(5)
C13 Ti1 C14 33.21(5)
O2 Ti1 C5 95.97(4)
O1 Ti1 C5 78.93(4)
C2 Ti1 C5 57.86(4)
C11 Ti1 C5 126.29(4)
C12 Ti1 C5 149.71(4)
C15 Ti1 C5 125.44(5)
C6 Ti1 C5 34.03(4)
C3 Ti1 C5 56.68(4)
C13 Ti1 C5 175.67(4)
C14 Ti1 C5 146.28(5)
O2 Ti1 C4 79.07(4)
O1 Ti1 C4 96.08(4)
C2 Ti1 C4 57.80(4)
C11 Ti1 C4 126.05(4)
C12 Ti1 C4 125.64(5)
C15 Ti1 C4 149.15(5)
C6 Ti1 C4 56.65(4)
C3 Ti1 C4 33.98(4)
C13 Ti1 C4 146.77(5)
C14 Ti1 C4 176.02(4)
C5 Ti1 C4 33.20(4)

loop_
_geom_bond_atom_site_label_1
_geom_bond_atom_site_label_2
_geom_bond_distance
C1 F3 1.3046(18)
C1 F2 1.3114(18)
C1 F1 1.3166(19)
C1 S1 1.8384(15)
C2 C3 1.4438(17)
C2 C6 1.4444(17)
C2 Si1 1.8755(13)
C2 Ti1 2.3194(12)
C3 C4 1.4176(18)
C3 C7 1.5047(18)
C3 Ti1 2.3623(12)
C4 C5 1.4135(18)
C4 C8 1.4999(18)
C4 Ti1 2.4755(12)
C5 C6 1.4187(18)
C5 C9 1.4990(18)
C5 Ti1 2.4727(12)
C6 C10 1.5051(18)
C6 Ti1 2.3615(12)
C7 H7A 0.9800
C7 H7B 0.9800
C7 H7C 0.9800
C8 H8A 0.9800
C8 H8B 0.9800
C8 H8C 0.9800
C9 H9A 0.9800
C9 H9B 0.9800
C9 H9C 0.9800
C10 H10A 0.9800
C10 H10B 0.9800
C10 H10C 0.9800
C11 C15 1.4408(18)
C11 C12 1.4420(18)
C11 Si1 1.8747(13)
C11 Ti1 2.3250(13)
C12 C13 1.4215(18)
C12 C16 1.5055(19)
C12 Ti1 2.3554(13)
C13 C14 1.412(2)
C13 C17 1.5039(19)
C13 Ti1 2.4674(13)
C14 C15 1.4239(19)
C14 C18 1.5024(19)
C14 Ti1 2.4716(13)
C15 C19 1.5077(19)
C15 Ti1 2.3557(13)
C16 H16A 0.9800
C16 H16B 0.9800
C16 H16C 0.9800
C17 H17A 0.9800
C17 H17B 0.9800
C17 H17C 0.9800
C18 H18A 0.9800
C18 H18B 0.9800
C18 H18C 0.9800
C19 H19A 0.9800
C19 H19B 0.9800
C19 H19C 0.9800
C20 Si1 1.8692(15)
C20 H20A 0.9800
C20 H20B 0.9800
C20 H20C 0.9800
C21 Si1 1.8677(15)
C21 H21A 0.9800
C21 H21B 0.9800
C21 H21C 0.9800
C22 C23 1.386(2)
C22 C27 1.393(3)
C22 C28 1.500(2)
C23 C24 1.381(2)
C23 H23 0.9500
C24 C25 1.381(3)
C24 H24 0.9500
C25 C26 1.381(3)
C25 H25 0.9500
C26 C27 1.383(3)
C26 H26 0.9500
C27 H27 0.9500
C28 H28A 0.9800
C28 H28B 0.9800
C28 H28C 0.9800
O1 S1 1.4670(10)
O1 Ti1 2.2704(10)
O2 S1 1.4679(10)
O2 Ti1 2.2697(9)
O3 S1 1.4255(11)
S1 Ti1 2.7973(4)

loop_
_geom_torsion_atom_site_label_1
_geom_torsion_atom_site_label_2
_geom_torsion_atom_site_label_3
_geom_torsion_atom_site_label_4
_geom_torsion
C6 C2 C3 C4 -1.79(14)
Si1 C2 C3 C4 -157.06(9)
Ti1 C2 C3 C4 -68.73(9)
C6 C2 C3 C7 -171.04(12)
Si1 C2 C3 C7 33.69(18)
Ti1 C2 C3 C7 122.01(13)
C6 C2 C3 Ti1 66.95(8)
Si1 C2 C3 Ti1 -88.33(9)
C2 C3 C4 C5 1.26(14)
C7 C3 C4 C5 171.28(12)
Ti1 C3 C4 C5 -62.86(9)
C2 C3 C4 C8 -173.07(12)
C7 C3 C4 C8 -3.1(2)
Ti1 C3 C4 C8 122.80(12)
C2 C3 C4 Ti1 64.12(8)
C7 C3 C4 Ti1 -125.86(12)
C3 C4 C5 C6 -0.22(14)
C8 C4 C5 C6 174.04(12)
Ti1 C4 C5 C6 -60.13(8)
C3 C4 C5 C9 -174.03(12)
C8 C4 C5 C9 0.2(2)
Ti1 C4 C5 C9 126.06(13)
C3 C4 C5 Ti1 59.91(9)
C8 C4 C5 Ti1 -125.83(13)
C4 C5 C6 C2 -0.91(14)
C9 C5 C6 C2 173.02(11)
Ti1 C5 C6 C2 -64.11(8)
C4 C5 C6 C10 -171.01(11)
C9 C5 C6 C10 2.93(19)
Ti1 C5 C6 C10 125.80(12)
C4 C5 C6 Ti1 63.19(9)
C9 C5 C6 Ti1 -122.87(12)
C3 C2 C6 C5 1.66(13)
Si1 C2 C6 C5 156.68(9)
Ti1 C2 C6 C5 68.63(9)
C3 C2 C6 C10 170.91(12)
Si1 C2 C6 C10 -34.07(18)
Ti1 C2 C6 C10 -122.11(13)
C3 C2 C6 Ti1 -66.98(8)
Si1 C2 C6 Ti1 88.05(9)
C15 C11 C12 C13 2.49(14)
Si1 C11 C12 C13 156.40(10)
Ti1 C11 C12 C13 68.77(9)
C15 C11 C12 C16 172.51(13)
Si1 C11 C12 C16 -33.57(19)
Ti1 C11 C12 C16 -121.20(14)
C15 C11 C12 Ti1 -66.29(9)
Si1 C11 C12 Ti1 87.63(9)
C11 C12 C13 C14 -1.42(15)
C16 C12 C13 C14 -172.31(12)
Ti1 C12 C13 C14 63.17(9)
C11 C12 C13 C17 173.35(12)
C16 C12 C13 C17 2.5(2)
Ti1 C12 C13 C17 -122.06(13)
C11 C12 C13 Ti1 -64.59(9)
C16 C12 C13 Ti1 124.53(13)
C12 C13 C14 C15 -0.23(15)
C17 C13 C14 C15 -174.71(13)
Ti1 C13 C14 C15 59.78(9)
C12 C13 C14 C18 175.07(13)
C17 C13 C14 C18 0.6(2)
Ti1 C13 C14 C18 -124.92(14)
C12 C13 C14 Ti1 -60.01(9)
C17 C13 C14 Ti1 125.51(14)
C13 C14 C15 C11 1.81(15)
C18 C14 C15 C11 -173.69(12)
Ti1 C14 C15 C11 64.63(9)
C13 C14 C15 C19 174.03(12)
C18 C14 C15 C19 -1.5(2)
Ti1 C14 C15 C19 -123.15(13)
C13 C14 C15 Ti1 -62.83(9)
C18 C14 C15 Ti1 121.68(13)
C12 C11 C15 C14 -2.63(14)
Si1 C11 C15 C14 -156.81(9)
Ti1 C11 C15 C14 -68.90(9)
C12 C11 C15 C19 -174.19(13)
Si1 C11 C15 C19 31.63(19)
Ti1 C11 C15 C19 119.54(14)
C12 C11 C15 Ti1 66.27(9)
Si1 C11 C15 Ti1 -87.91(9)
C27 C22 C23 C24 0.2(2)
C28 C22 C23 C24 179.50(17)
C22 C23 C24 C25 0.0(3)
C23 C24 C25 C26 -0.1(3)
C24 C25 C26 C27 0.2(3)
C25 C26 C27 C22 0.0(3)
C23 C22 C27 C26 -0.2(3)
C28 C22 C27 C26 -179.46(19)
Ti1 O1 S1 O3 119.93(6)
Ti1 O1 S1 O2 -13.61(6)
Ti1 O1 S1 C1 -126.39(6)
Ti1 O2 S1 O3 -119.97(6)
Ti1 O2 S1 O1 13.62(6)
Ti1 O2 S1 C1 126.28(6)
F3 C1 S1 O3 178.93(12)
F2 C1 S1 O3 -59.96(14)
F1 C1 S1 O3 58.29(13)
F3 C1 S1 O1 55.41(13)
F2 C1 S1 O1 176.52(12)
F1 C1 S1 O1 -65.24(13)
F3 C1 S1 O2 -57.55(13)
F2 C1 S1 O2 63.56(13)
F1 C1 S1 O2 -178.20(11)
F3 C1 S1 Ti1 -1.03(15)
F2 C1 S1 Ti1 120.08(11)
F1 C1 S1 Ti1 -121.67(11)
C15 C11 Si1 C21 -46.12(13)
C12 C11 Si1 C21 164.31(11)
Ti1 C11 Si1 C21 -120.94(7)
C15 C11 Si1 C20 -165.54(11)
C12 C11 Si1 C20 44.89(13)
Ti1 C11 Si1 C20 119.64(7)
C15 C11 Si1 C2 74.64(11)
C12 C11 Si1 C2 -74.93(11)
Ti1 C11 Si1 C2 -0.18(6)
C3 C2 Si1 C21 -163.79(10)
C6 C2 Si1 C21 45.42(13)
Ti1 C2 Si1 C21 120.78(7)
C3 C2 Si1 C20 -45.33(12)
C6 C2 Si1 C20 163.88(10)
Ti1 C2 Si1 C20 -120.76(6)
C3 C2 Si1 C11 75.62(11)
C6 C2 Si1 C11 -75.17(11)
Ti1 C2 Si1 C11 0.18(6)

_cod_database_fobs_code 2241958
